data_4327218
loop_
_publ_author_name
'Vladimir B. Romakh'
'Bruno Therrien'
'Georg S\"uss-Fink'
'Georgiy B. Shul'pin'

_publ_contact_author
;
      Suess-Fink, Georg
      Institut de Chimie,
      Universit\'e de Neuch\^atel,
      Case postale 158,
      CH-2009 Neuch\^atel,
      Switzerland
;
_publ_contact_author_email georg.suess-fink@unine.ch
_publ_contact_author_fax '+41 32 718 2511'
_publ_contact_author_phone '+41 32 718 2405'
_publ_section_title
;
 Dinuclear Manganese Complexes Containing Chiral
 1,4,7-Triazacyclononane-Derived Ligands and Their Catalytic Potential for
 the Oxidation of Olefins, Alkanes, and Alcohols
;
_journal_name_full 'Inorganic Chemistry'
_journal_page_first 1315
_journal_page_last 1331
_journal_paper_doi 10.1021/ic061950+
_journal_volume 46
_journal_year 2007
_chemical_formula_moiety 'C22 H50 Mn2 N6 O4, (P F6)3'
_chemical_formula_sum 'C22 H50 F18 Mn2 N6 O4 P3'
_chemical_formula_weight 1007.47
_chemical_name_systematic
; 
 ? 
;
_space_group_IT_number 79
_symmetry_cell_setting tetragonal
_symmetry_space_group_name_Hall 'I 4'
_symmetry_space_group_name_H-M 'I 4'
_atom_sites_solution_hydrogens geom
_atom_sites_solution_primary direct
_atom_sites_solution_secondary difmap
_audit_creation_method SHELXL-97
_cell_angle_alpha 90.00
_cell_angle_beta 90.00
_cell_angle_gamma 90.00
_cell_formula_units_Z 8
_cell_length_a 18.680(3)
_cell_length_b 18.680(3)
_cell_length_c 24.730(5)
_cell_measurement_reflns_used 8000
_cell_measurement_temperature 173(2)
_cell_measurement_theta_max 25.95
_cell_measurement_theta_min 2.05
_cell_volume 8629(3)
_computing_cell_refinement 'CELL (Stoe IPDS Software, 2000)'
_computing_data_collection 'EXPOSE (Stoe IPDS Software, 2000)'
_computing_data_reduction 'INTEGRATE (Stoe IPDS Software, 2000)'
_computing_molecular_graphics 'ORTEP-3 (Farrugia, 1997)'
_computing_publication_material 'SHELXL-97 (Sheldrick, 1997)'
_computing_structure_refinement 'SHELXL-97 (Sheldrick, 1997)'
_computing_structure_solution 'SHELXS-97 (Sheldrick, 1997)'
_diffrn_ambient_temperature 173(2)
_diffrn_detector_area_resol_mean 0.81\%A
_diffrn_measured_fraction_theta_full 0.910
_diffrn_measured_fraction_theta_max 0.910
_diffrn_measurement_device_type 'STOE IPDS'
_diffrn_measurement_method 'phi oscillation'
_diffrn_radiation_monochromator graphite
_diffrn_radiation_source 'fine-focus sealed tube'
_diffrn_radiation_type MoK\a
_diffrn_radiation_wavelength 0.71073
_diffrn_reflns_av_R_equivalents 0.1078
_diffrn_reflns_av_sigmaI/netI 0.2016
_diffrn_reflns_limit_h_max 22
_diffrn_reflns_limit_h_min -20
_diffrn_reflns_limit_k_max 23
_diffrn_reflns_limit_k_min -23
_diffrn_reflns_limit_l_max 12
_diffrn_reflns_limit_l_min -29
_diffrn_reflns_number 13000
_diffrn_reflns_theta_full 26.01
_diffrn_reflns_theta_max 26.01
_diffrn_reflns_theta_min 2.18
_diffrn_standards_decay_% 0
_diffrn_standards_interval_time 0
_diffrn_standards_number 0
_exptl_absorpt_coefficient_mu 0.809
_exptl_absorpt_correction_T_max 0.767
_exptl_absorpt_correction_T_min 0.346
_exptl_absorpt_correction_type empirical
_exptl_absorpt_process_details 'Walker, N. & Stuart, D. (1983)'
_exptl_crystal_colour brown
_exptl_crystal_density_diffrn 1.551
_exptl_crystal_description block
_exptl_crystal_F_000 4104
_exptl_crystal_size_max 0.30
_exptl_crystal_size_mid 0.22
_exptl_crystal_size_min 0.12
_refine_diff_density_max 0.818
_refine_diff_density_min -0.447
_refine_diff_density_rms 0.098
_refine_ls_abs_structure_details 'Flack H D (1983), Acta Cryst. A39, 876-881'
_refine_ls_abs_structure_Flack 0.00(6)
_refine_ls_extinction_method none
_refine_ls_goodness_of_fit_ref 0.799
_refine_ls_hydrogen_treatment constr
_refine_ls_matrix_type full
_refine_ls_number_parameters 411
_refine_ls_number_reflns 5720
_refine_ls_number_restraints 1
_refine_ls_restrained_S_all 0.799
_refine_ls_R_factor_all 0.1371
_refine_ls_R_factor_gt 0.0669
_refine_ls_shift/su_max 0.000
_refine_ls_shift/su_mean 0.000
_refine_ls_structure_factor_coef Fsqd
_refine_ls_weighting_details 'calc w=1/[\s^2^(Fo^2^)+(0.0772P)^2^] where P=(Fo^2^+2Fc^2^)/3'
_refine_ls_weighting_scheme calc
_refine_ls_wR_factor_gt 0.1497
_refine_ls_wR_factor_ref 0.1698
_reflns_number_gt 2349
_reflns_number_total 5720
_reflns_threshold_expression >2sigma(I)
_cod_data_source_file ic0619502Bsi20061012_011400_2.cif
_cod_data_source_block d:[R,R-1]
_cod_database_code 4327218

loop_
_symmetry_equiv_pos_as_xyz
'x, y, z'
'-x, -y, z'
'-y, x, z'
'y, -x, z'
'x+1/2, y+1/2, z+1/2'
'-x+1/2, -y+1/2, z+1/2'
'-y+1/2, x+1/2, z+1/2'
'y+1/2, -x+1/2, z+1/2'

loop_
_atom_site_label
_atom_site_type_symbol
_atom_site_fract_x
_atom_site_fract_y
_atom_site_fract_z
_atom_site_U_iso_or_equiv
_atom_site_adp_type
_atom_site_occupancy
_atom_site_symmetry_multiplicity
_atom_site_calc_flag
_atom_site_refinement_flags
C1 C 0.9637(12) 0.7817(12) 0.6878(15) 0.159(9) Uiso 1 1 d .
H1A H 0.9826 0.7347 0.6813 0.239 Uiso 1 1 calc R
H1B H 0.9985 0.8099 0.7067 0.239 Uiso 1 1 calc R
H1C H 0.9525 0.8041 0.6539 0.239 Uiso 1 1 calc R
C2 C 0.8978(5) 0.7761(8) 0.7208(7) 0.066(4) Uani 1 1 d .
H2 H 0.8804 0.8238 0.7306 0.079 Uiso 1 1 calc R
C3 C 0.9044(8) 0.7282(9) 0.7720(9) 0.082(5) Uani 1 1 d .
H3A H 0.8926 0.6793 0.7624 0.098 Uiso 1 1 calc R
H3B H 0.9537 0.7289 0.7843 0.098 Uiso 1 1 calc R
C4 C 0.8676(7) 0.7046(9) 0.8631(8) 0.064(5) Uani 1 1 d .
H4A H 0.8691 0.7329 0.8960 0.076 Uiso 1 1 calc R
H4B H 0.9135 0.6809 0.8592 0.076 Uiso 1 1 calc R
C5 C 0.8105(10) 0.6498(7) 0.8679(7) 0.085(5) Uani 1 1 d .
H5A H 0.8166 0.6224 0.9009 0.102 Uiso 1 1 calc R
H5B H 0.8120 0.6173 0.8373 0.102 Uiso 1 1 calc R
C6 C 0.7329(11) 0.7312(10) 0.9242(9) 0.103(8) Uani 1 1 d .
H6A H 0.7786 0.7331 0.9427 0.123 Uiso 1 1 calc R
H6B H 0.6977 0.7090 0.9476 0.123 Uiso 1 1 calc R
C7 C 0.7066(7) 0.8122(7) 0.9044(8) 0.056(4) Uani 1 1 d .
H7A H 0.6568 0.8101 0.8933 0.067 Uiso 1 1 calc R
H7B H 0.7099 0.8450 0.9347 0.067 Uiso 1 1 calc R
C8 C 0.8252(8) 0.8530(7) 0.8771(8) 0.068(4) Uani 1 1 d .
H8A H 0.8324 0.9040 0.8821 0.081 Uiso 1 1 calc R
H8B H 0.8342 0.8293 0.9113 0.081 Uiso 1 1 calc R
C9 C 0.8751(8) 0.8262(9) 0.8362(10) 0.078(7) Uani 1 1 d .
H9A H 0.9231 0.8261 0.8510 0.094 Uiso 1 1 calc R
H9B H 0.8747 0.8583 0.8053 0.094 Uiso 1 1 calc R
C10 C 0.6806(10) 0.6383(8) 0.8678(9) 0.084(6) Uani 1 1 d .
H10A H 0.6809 0.6137 0.8338 0.127 Uiso 1 1 calc R
H10B H 0.6357 0.6625 0.8724 0.127 Uiso 1 1 calc R
H10C H 0.6870 0.6044 0.8966 0.127 Uiso 1 1 calc R
C11 C 0.7168(9) 0.9048(7) 0.8374(9) 0.092(6) Uani 1 1 d .
H11A H 0.6669 0.8964 0.8307 0.138 Uiso 1 1 calc R
H11B H 0.7401 0.9173 0.8041 0.138 Uiso 1 1 calc R
H11C H 0.7220 0.9434 0.8627 0.138 Uiso 1 1 calc R
C21 C 0.5248(5) 0.7694(11) 0.7995(8) 0.117(7) Uani 1 1 d .
H21A H 0.5191 0.7215 0.8130 0.176 Uiso 1 1 calc R
H21B H 0.4863 0.7802 0.7751 0.176 Uiso 1 1 calc R
H21C H 0.5242 0.8026 0.8291 0.176 Uiso 1 1 calc R
C22 C 0.5972(7) 0.7754(9) 0.7691(9) 0.081(5) Uani 1 1 d .
H22 H 0.6039 0.8242 0.7554 0.097 Uiso 1 1 calc R
C23 C 0.5936(6) 0.7229(10) 0.7223(8) 0.079(5) Uani 1 1 d .
H23A H 0.5993 0.6754 0.7376 0.095 Uiso 1 1 calc R
H23B H 0.5453 0.7253 0.7080 0.095 Uiso 1 1 calc R
C24 C 0.6178(8) 0.7950(8) 0.6483(8) 0.058(4) Uani 1 1 d .
H24A H 0.6174 0.8349 0.6733 0.070 Uiso 1 1 calc R
H24B H 0.5697 0.7887 0.6343 0.070 Uiso 1 1 calc R
C25 C 0.6693(8) 0.8104(8) 0.6020(9) 0.084(5) Uani 1 1 d .
H25A H 0.6632 0.8594 0.5898 0.101 Uiso 1 1 calc R
H25B H 0.6591 0.7787 0.5719 0.101 Uiso 1 1 calc R
C26 C 0.7812(9) 0.7561(8) 0.5790(9) 0.072(5) Uiso 1 1 d .
H26A H 0.7657 0.7738 0.5440 0.087 Uiso 1 1 calc R
H26B H 0.8324 0.7640 0.5815 0.087 Uiso 1 1 calc R
C27 C 0.7679(8) 0.6788(7) 0.5809(7) 0.055(4) Uani 1 1 d .
H27A H 0.8087 0.6538 0.5657 0.067 Uiso 1 1 calc R
H27B H 0.7263 0.6677 0.5589 0.067 Uiso 1 1 calc R
C28 C 0.6839(7) 0.6187(7) 0.6427(7) 0.068(5) Uani 1 1 d .
H28A H 0.6770 0.5855 0.6130 0.082 Uiso 1 1 calc R
H28B H 0.6842 0.5910 0.6759 0.082 Uiso 1 1 calc R
C29 C 0.6282(7) 0.6635(7) 0.6442(9) 0.058(5) Uani 1 1 d .
H29A H 0.5870 0.6383 0.6587 0.070 Uiso 1 1 calc R
H29B H 0.6166 0.6781 0.6076 0.070 Uiso 1 1 calc R
C30 C 0.7882(9) 0.8685(8) 0.6323(11) 0.101(8) Uani 1 1 d .
H30A H 0.8369 0.8567 0.6411 0.152 Uiso 1 1 calc R
H30B H 0.7668 0.8936 0.6620 0.152 Uiso 1 1 calc R
H30C H 0.7874 0.8983 0.6007 0.152 Uiso 1 1 calc R
C31 C 0.8129(7) 0.6035(8) 0.6480(9) 0.071(5) Uiso 1 1 d .
H31A H 0.8069 0.5612 0.6265 0.106 Uiso 1 1 calc R
H31B H 0.8118 0.5910 0.6857 0.106 Uiso 1 1 calc R
H31C H 0.8580 0.6254 0.6396 0.106 Uiso 1 1 calc R
N1 N 0.6415(6) 0.7278(5) 0.6771(6) 0.046(3) Uani 1 1 d .
N2 N 0.7459(6) 0.7991(6) 0.6212(7) 0.060(4) Uani 1 1 d .
N3 N 0.7555(5) 0.6533(5) 0.6363(6) 0.042(3) Uiso 1 1 d .
N4 N 0.8566(5) 0.7518(5) 0.8174(6) 0.045(4) Uani 1 1 d .
N5 N 0.7391(6) 0.6907(6) 0.8690(6) 0.048(3) Uani 1 1 d .
N6 N 0.7498(6) 0.8393(6) 0.8598(6) 0.048(3) Uani 1 1 d .
O1 O 0.8475(4) 0.7409(5) 0.6851(5) 0.057(3) Uani 1 1 d .
H1 H 0.8664 0.7176 0.6551 0.068 Uiso 1 1 calc R
O2 O 0.6471(4) 0.7604(4) 0.8077(6) 0.051(3) Uani 1 1 d .
H2A H 0.6291 0.7514 0.8421 0.062 Uiso 1 1 calc R
O3 O 0.7492(4) 0.8106(4) 0.7392(5) 0.038(2) Uani 1 1 d .
O4 O 0.7498(3) 0.6823(3) 0.7509(4) 0.029(2) Uani 1 1 d .
P1 P 0.98497(10) 0.79925(12) 0.9956(3) 0.0390(6) Uani 1 1 d .
F1 F 0.9776(4) 0.8503(5) 0.9460(5) 0.078(3) Uani 1 1 d .
F2 F 1.0698(2) 0.8120(3) 0.9952(6) 0.075(2) Uani 1 1 d .
F3 F 0.9754(5) 0.8658(4) 1.0379(6) 0.082(3) Uani 1 1 d .
F4 F 0.9923(4) 0.7360(5) 0.9515(5) 0.082(3) Uani 1 1 d .
F5 F 0.9008(2) 0.7876(3) 0.9946(5) 0.0574(15) Uani 1 1 d .
F6 F 0.99305(15) 0.7480(4) 1.0458(4) 0.069(3) Uani 1 1 d .
P2 P 0.51318(15) 0.7786(3) 0.9989(3) 0.147(3) Uani 1 1 d R
F7 F 0.48820(15) 0.8420(3) 0.9629(3) 0.36(2) Uani 1 1 d R
F8 F 0.59126(15) 0.8138(3) 1.0023(3) 0.197(6) Uani 1 1 d R
F9 F 0.48999(17) 0.8210(3) 1.0539(3) 0.327(16) Uani 1 1 d R
F10 F 0.53314(19) 0.7410(3) 0.9432(3) 0.36(2) Uani 1 1 d R
F11 F 0.43567(16) 0.7452(3) 0.9949(3) 0.205(7) Uani 1 1 d R
F12 F 0.53852(16) 0.7130(3) 1.0345(3) 0.33(2) Uani 1 1 d R
Mn1 Mn 0.75262(8) 0.73770(8) 0.69313(6) 0.0283(5) Uani 1 1 d .
Mn2 Mn 0.74338(9) 0.75580(8) 0.80121(8) 0.0301(5) Uani 1 1 d .
P3 P 1.0000 1.0000 0.8051(4) 0.0507(16) Uani 1 4 d S
F13 F 0.9221(4) 0.9873(4) 0.7979(8) 0.156(7) Uani 1 1 d .

loop_
_atom_site_aniso_label
_atom_site_aniso_U_11
_atom_site_aniso_U_22
_atom_site_aniso_U_33
_atom_site_aniso_U_23
_atom_site_aniso_U_13
_atom_site_aniso_U_12
C2 0.019(5) 0.123(11) 0.057(13) -0.035(9) 0.019(6) -0.019(6)
C3 0.064(9) 0.130(14) 0.052(15) -0.005(11) -0.031(9) 0.006(9)
C4 0.056(9) 0.103(12) 0.031(13) -0.003(9) -0.025(8) 0.011(8)
C5 0.183(17) 0.046(8) 0.024(12) -0.006(7) -0.006(10) 0.004(10)
C6 0.150(17) 0.110(13) 0.048(15) -0.053(11) 0.060(13) -0.064(12)
C7 0.069(9) 0.051(7) 0.047(12) -0.015(7) -0.006(8) -0.004(7)
C8 0.089(11) 0.063(9) 0.051(14) -0.005(7) 0.003(9) -0.026(8)
C9 0.047(8) 0.086(11) 0.10(2) -0.006(11) -0.019(9) -0.020(7)
C10 0.143(15) 0.060(9) 0.050(15) -0.005(8) 0.024(11) -0.027(9)
C11 0.152(16) 0.040(7) 0.083(17) -0.001(8) 0.035(13) 0.029(8)
C21 0.005(5) 0.30(2) 0.044(12) -0.005(15) -0.006(6) 0.012(8)
C22 0.049(8) 0.118(12) 0.075(17) 0.004(11) 0.005(8) 0.038(8)
C23 0.027(6) 0.176(16) 0.036(12) -0.001(11) -0.015(6) 0.004(8)
C24 0.069(8) 0.066(9) 0.040(13) -0.011(7) -0.009(8) 0.004(7)
C25 0.110(13) 0.070(10) 0.073(17) 0.021(9) -0.023(11) 0.012(9)
C27 0.078(9) 0.049(7) 0.040(12) -0.002(7) -0.003(8) -0.014(6)
C28 0.065(9) 0.071(9) 0.069(15) -0.015(8) 0.019(8) -0.037(7)
C29 0.049(8) 0.064(9) 0.062(14) -0.008(8) -0.024(8) -0.021(7)
C30 0.121(14) 0.050(9) 0.13(2) 0.012(10) 0.047(13) -0.013(9)
N1 0.048(6) 0.049(6) 0.042(10) -0.007(5) 0.008(5) 0.007(5)
N2 0.051(7) 0.041(6) 0.089(13) -0.015(7) 0.006(7) -0.003(5)
N4 0.027(5) 0.049(6) 0.060(11) -0.011(6) 0.005(5) 0.002(4)
N5 0.054(6) 0.072(8) 0.018(8) 0.001(6) 0.005(5) -0.022(5)
N6 0.062(6) 0.051(6) 0.029(8) -0.006(5) -0.004(5) -0.011(5)
O1 0.033(4) 0.115(7) 0.023(9) -0.007(7) 0.000(5) -0.024(4)
O2 0.034(4) 0.075(6) 0.045(10) -0.010(6) 0.009(6) 0.011(4)
O3 0.040(4) 0.037(4) 0.038(7) -0.025(5) -0.011(5) -0.010(3)
O4 0.033(4) 0.018(4) 0.036(7) 0.006(4) 0.003(4) 0.003(3)
P1 0.0260(10) 0.0559(13) 0.0351(18) -0.001(3) 0.001(2) -0.0002(9)
F1 0.053(5) 0.094(6) 0.087(11) 0.044(6) -0.014(5) -0.011(4)
F2 0.034(3) 0.121(4) 0.071(6) 0.006(7) 0.021(6) -0.018(3)
F3 0.094(6) 0.070(5) 0.084(10) -0.017(5) 0.007(6) -0.010(4)
F4 0.084(6) 0.088(6) 0.074(10) -0.031(6) 0.012(5) 0.005(5)
F5 0.035(2) 0.100(4) 0.038(5) -0.003(6) 0.004(5) -0.013(2)
F6 0.052(5) 0.092(6) 0.062(9) 0.026(5) -0.001(5) 0.001(4)
P2 0.067(2) 0.268(7) 0.105(7) -0.051(9) 0.009(5) -0.014(3)
F7 0.40(3) 0.229(15) 0.47(5) 0.11(2) -0.37(4) -0.012(16)
F8 0.099(6) 0.374(17) 0.117(17) 0.048(19) 0.028(10) -0.025(8)
F9 0.47(4) 0.35(3) 0.16(4) -0.08(2) -0.02(3) -0.14(3)
F10 0.24(2) 0.74(6) 0.10(3) -0.18(3) 0.102(17) -0.20(3)
F11 0.106(7) 0.345(16) 0.163(18) 0.04(2) 0.044(13) -0.062(8)
F12 0.39(3) 0.181(14) 0.42(5) 0.095(18) -0.28(3) -0.022(15)
Mn1 0.0294(9) 0.0280(8) 0.0275(15) -0.0041(12) 0.0011(10) -0.0028(7)
Mn2 0.0299(9) 0.0335(9) 0.0270(15) -0.0010(10) -0.0069(11) -0.0079(7)
P3 0.053(2) 0.053(2) 0.047(5) 0.000 0.000 0.000
F13 0.072(5) 0.074(5) 0.32(2) 0.006(8) -0.011(8) -0.002(4)

loop_
_atom_type_symbol
_atom_type_description
_atom_type_scat_dispersion_real
_atom_type_scat_dispersion_imag
_atom_type_scat_source
C C 0.0033 0.0016 'International Tables Vol C Tables 4.2.6.8 and 6.1.1.4'
H H 0.0000 0.0000 'International Tables Vol C Tables 4.2.6.8 and 6.1.1.4'
N N 0.0061 0.0033 'International Tables Vol C Tables 4.2.6.8 and 6.1.1.4'
O O 0.0106 0.0060 'International Tables Vol C Tables 4.2.6.8 and 6.1.1.4'
F F 0.0171 0.0103 'International Tables Vol C Tables 4.2.6.8 and 6.1.1.4'
P P 0.1023 0.0942 'International Tables Vol C Tables 4.2.6.8 and 6.1.1.4'
Mn Mn 0.3368 0.7283 'International Tables Vol C Tables 4.2.6.8 and 6.1.1.4'

loop_
_geom_angle_atom_site_label_1
_geom_angle_atom_site_label_2
_geom_angle_atom_site_label_3
_geom_angle
_geom_angle_site_symmetry_1
_geom_angle_site_symmetry_3
C2 C1 H1A 109.5 . .
C2 C1 H1B 109.5 . .
H1A C1 H1B 109.5 . .
C2 C1 H1C 109.5 . .
H1A C1 H1C 109.5 . .
H1B C1 H1C 109.5 . .
O1 C2 C1 103.6(17) . .
O1 C2 C3 106.7(12) . .
C1 C2 C3 115.1(16) . .
O1 C2 H2 110.4 . .
C1 C2 H2 110.4 . .
C3 C2 H2 110.4 . .
N4 C3 C2 113.1(12) . .
N4 C3 H3A 109.0 . .
C2 C3 H3A 109.0 . .
N4 C3 H3B 109.0 . .
C2 C3 H3B 109.0 . .
H3A C3 H3B 107.8 . .
N4 C4 C5 112.4(12) . .
N4 C4 H4A 109.1 . .
C5 C4 H4A 109.1 . .
N4 C4 H4B 109.1 . .
C5 C4 H4B 109.1 . .
H4A C4 H4B 107.9 . .
C4 C5 N5 106.4(10) . .
C4 C5 H5A 110.4 . .
N5 C5 H5A 110.4 . .
C4 C5 H5B 110.4 . .
N5 C5 H5B 110.4 . .
H5A C5 H5B 108.6 . .
N5 C6 C7 101.9(16) . .
N5 C6 H6A 111.4 . .
C7 C6 H6A 111.4 . .
N5 C6 H6B 111.4 . .
C7 C6 H6B 111.4 . .
H6A C6 H6B 109.3 . .
N6 C7 C6 111.9(12) . .
N6 C7 H7A 109.2 . .
C6 C7 H7A 109.2 . .
N6 C7 H7B 109.2 . .
C6 C7 H7B 109.2 . .
H7A C7 H7B 107.9 . .
C9 C8 N6 110.0(14) . .
C9 C8 H8A 109.7 . .
N6 C8 H8A 109.7 . .
C9 C8 H8B 109.7 . .
N6 C8 H8B 109.7 . .
H8A C8 H8B 108.2 . .
C8 C9 N4 112.6(12) . .
C8 C9 H9A 109.1 . .
N4 C9 H9A 109.1 . .
C8 C9 H9B 109.1 . .
N4 C9 H9B 109.1 . .
H9A C9 H9B 107.8 . .
N5 C10 H10A 109.5 . .
N5 C10 H10B 109.5 . .
H10A C10 H10B 109.5 . .
N5 C10 H10C 109.5 . .
H10A C10 H10C 109.5 . .
H10B C10 H10C 109.5 . .
N6 C11 H11A 109.5 . .
N6 C11 H11B 109.5 . .
H11A C11 H11B 109.5 . .
N6 C11 H11C 109.5 . .
H11A C11 H11C 109.5 . .
H11B C11 H11C 109.5 . .
C22 C21 H21A 109.5 . .
C22 C21 H21B 109.5 . .
H21A C21 H21B 109.5 . .
C22 C21 H21C 109.5 . .
H21A C21 H21C 109.5 . .
H21B C21 H21C 109.5 . .
O2 C22 C23 115.6(12) . .
O2 C22 C21 103.9(15) . .
C23 C22 C21 106.4(14) . .
O2 C22 H22 110.2 . .
C23 C22 H22 110.2 . .
C21 C22 H22 110.2 . .
N1 C23 C22 121.6(13) . .
N1 C23 H23A 106.9 . .
C22 C23 H23A 106.9 . .
N1 C23 H23B 106.9 . .
C22 C23 H23B 106.9 . .
H23A C23 H23B 106.7 . .
N1 C24 C25 109.1(12) . .
N1 C24 H24A 109.9 . .
C25 C24 H24A 109.9 . .
N1 C24 H24B 109.9 . .
C25 C24 H24B 109.9 . .
H24A C24 H24B 108.3 . .
C24 C25 N2 109.4(15) . .
C24 C25 H25A 109.8 . .
N2 C25 H25A 109.8 . .
C24 C25 H25B 109.8 . .
N2 C25 H25B 109.8 . .
H25A C25 H25B 108.2 . .
C27 C26 N2 115.9(15) . .
C27 C26 H26A 108.3 . .
N2 C26 H26A 108.3 . .
C27 C26 H26B 108.3 . .
N2 C26 H26B 108.3 . .
H26A C26 H26B 107.4 . .
C26 C27 N3 112.1(14) . .
C26 C27 H27A 109.2 . .
N3 C27 H27A 109.2 . .
C26 C27 H27B 109.2 . .
N3 C27 H27B 109.2 . .
H27A C27 H27B 107.9 . .
C29 C28 N3 115.5(11) . .
C29 C28 H28A 108.4 . .
N3 C28 H28A 108.4 . .
C29 C28 H28B 108.4 . .
N3 C28 H28B 108.4 . .
H28A C28 H28B 107.5 . .
C28 C29 N1 113.2(12) . .
C28 C29 H29A 108.9 . .
N1 C29 H29A 108.9 . .
C28 C29 H29B 108.9 . .
N1 C29 H29B 108.9 . .
H29A C29 H29B 107.8 . .
N2 C30 H30A 109.5 . .
N2 C30 H30B 109.5 . .
H30A C30 H30B 109.5 . .
N2 C30 H30C 109.5 . .
H30A C30 H30C 109.5 . .
H30B C30 H30C 109.5 . .
N3 C31 H31A 109.5 . .
N3 C31 H31B 109.5 . .
H31A C31 H31B 109.5 . .
N3 C31 H31C 109.5 . .
H31A C31 H31C 109.5 . .
H31B C31 H31C 109.5 . .
C23 N1 C29 105.9(12) . .
C23 N1 C24 103.8(12) . .
C29 N1 C24 111.5(14) . .
C23 N1 Mn1 118.1(10) . .
C29 N1 Mn1 109.8(8) . .
C24 N1 Mn1 107.6(8) . .
C26 N2 C25 106.0(15) . .
C26 N2 C30 110.7(13) . .
C25 N2 C30 114.9(12) . .
C26 N2 Mn1 105.9(10) . .
C25 N2 Mn1 113.1(9) . .
C30 N2 Mn1 106.0(13) . .
C31 N3 C27 106.2(12) . .
C31 N3 C28 111.3(11) . .
C27 N3 C28 112.3(13) . .
C31 N3 Mn1 111.5(10) . .
C27 N3 Mn1 112.5(8) . .
C28 N3 Mn1 103.3(9) . .
C4 N4 C3 108.7(11) . .
C4 N4 C9 106.8(14) . .
C3 N4 C9 111.4(12) . .
C4 N4 Mn2 107.8(8) . .
C3 N4 Mn2 117.1(10) . .
C9 N4 Mn2 104.5(7) . .
C10 N5 C5 108.3(12) . .
C10 N5 C6 106.5(12) . .
C5 N5 C6 108.6(14) . .
C10 N5 Mn2 113.9(11) . .
C5 N5 Mn2 104.1(8) . .
C6 N5 Mn2 115.2(10) . .
C7 N6 C11 109.9(12) . .
C7 N6 C8 111.3(13) . .
C11 N6 C8 111.0(11) . .
C7 N6 Mn2 103.2(8) . .
C11 N6 Mn2 109.1(11) . .
C8 N6 Mn2 112.0(9) . .
C2 O1 Mn1 126.3(9) . .
C2 O1 H1 116.8 . .
Mn1 O1 H1 116.8 . .
C22 O2 Mn2 128.8(12) . .
C22 O2 H2A 115.6 . .
Mn2 O2 H2A 115.6 . .
Mn1 O3 Mn2 96.3(4) . .
Mn1 O4 Mn2 96.3(3) . .
F1 P1 F6 179.5(4) . .
F1 P1 F5 89.1(5) . .
F6 P1 F5 91.3(4) . .
F1 P1 F2 89.5(6) . .
F6 P1 F2 90.0(5) . .
F5 P1 F2 178.6(8) . .
F1 P1 F4 85.6(8) . .
F6 P1 F4 94.6(4) . .
F5 P1 F4 88.4(5) . .
F2 P1 F4 91.2(5) . .
F1 P1 F3 91.7(5) . .
F6 P1 F3 88.2(7) . .
F5 P1 F3 90.4(5) . .
F2 P1 F3 90.0(5) . .
F4 P1 F3 177.0(8) . .
F7 P2 F11 89.4 . .
F7 P2 F12 178.8 . .
F11 P2 F12 90.2 . .
F7 P2 F10 84.9 . .
F11 P2 F10 89.21 . .
F12 P2 F10 93.9 . .
F7 P2 F8 89.5 . .
F11 P2 F8 178.9 . .
F12 P2 F8 90.9 . .
F10 P2 F8 90.79 . .
F7 P2 F9 91.6 . .
F11 P2 F9 90.03 . .
F12 P2 F9 89.6 . .
F10 P2 F9 176.4 . .
F8 P2 F9 89.9 . .
O4 Mn1 O3 86.0(5) . .
O4 Mn1 O1 98.0(4) . .
O3 Mn1 O1 94.6(5) . .
O4 Mn1 N3 95.8(5) . .
O3 Mn1 N3 178.1(5) . .
O1 Mn1 N3 85.7(5) . .
O4 Mn1 N2 174.0(4) . .
O3 Mn1 N2 97.0(5) . .
O1 Mn1 N2 87.0(5) . .
N3 Mn1 N2 81.2(5) . .
O4 Mn1 N1 94.0(4) . .
O3 Mn1 N1 98.7(4) . .
O1 Mn1 N1 162.6(6) . .
N3 Mn1 N1 80.6(4) . .
N2 Mn1 N1 80.4(5) . .
O4 Mn1 Mn2 43.1(3) . .
O3 Mn1 Mn2 42.8(4) . .
O1 Mn1 Mn2 99.7(4) . .
N3 Mn1 Mn2 138.9(4) . .
N2 Mn1 Mn2 139.4(3) . .
N1 Mn1 Mn2 97.6(4) . .
O2 Mn2 O3 96.1(5) . .
O2 Mn2 O4 99.2(4) . .
O3 Mn2 O4 81.3(4) . .
O2 Mn2 N5 85.3(5) . .
O3 Mn2 N5 177.5(4) . .
O4 Mn2 N5 96.4(4) . .
O2 Mn2 N6 87.7(5) . .
O3 Mn2 N6 99.0(5) . .
O4 Mn2 N6 173.0(4) . .
N5 Mn2 N6 83.2(5) . .
O2 Mn2 N4 164.2(7) . .
O3 Mn2 N4 96.6(4) . .
O4 Mn2 N4 92.0(4) . .
N5 Mn2 N4 82.4(5) . .
N6 Mn2 N4 81.0(4) . .
O2 Mn2 Mn1 99.1(5) . .
O3 Mn2 Mn1 40.8(3) . .
O4 Mn2 Mn1 40.5(3) . .
N5 Mn2 Mn1 136.9(4) . .
N6 Mn2 Mn1 139.5(4) . .
N4 Mn2 Mn1 96.7(4) . .
F13 P3 F13 89.18(18) 3_755 2_775
F13 P3 F13 89.18(18) 3_755 .
F13 P3 F13 166.2(15) 2_775 .
F13 P3 F13 166.2(15) 3_755 4_575
F13 P3 F13 89.18(18) 2_775 4_575
F13 P3 F13 89.18(18) . 4_575

loop_
_geom_bond_atom_site_label_1
_geom_bond_atom_site_label_2
_geom_bond_distance
_geom_bond_site_symmetry_2
C1 C2 1.48(3) .
C1 H1A 0.9600 .
C1 H1B 0.9600 .
C1 H1C 0.9600 .
C2 O1 1.448(16) .
C2 C3 1.55(2) .
C2 H2 0.9800 .
C3 N4 1.50(2) .
C3 H3A 0.9700 .
C3 H3B 0.9700 .
C4 N4 1.45(2) .
C4 C5 1.48(2) .
C4 H4A 0.9700 .
C4 H4B 0.9700 .
C5 N5 1.538(19) .
C5 H5A 0.9700 .
C5 H5B 0.9700 .
C6 N5 1.56(2) .
C6 C7 1.66(2) .
C6 H6A 0.9700 .
C6 H6B 0.9700 .
C7 N6 1.46(2) .
C7 H7A 0.9700 .
C7 H7B 0.9700 .
C8 C9 1.47(2) .
C8 N6 1.493(17) .
C8 H8A 0.9700 .
C8 H8B 0.9700 .
C9 N4 1.505(18) .
C9 H9A 0.9700 .
C9 H9B 0.9700 .
C10 N5 1.467(17) .
C10 H10A 0.9600 .
C10 H10B 0.9600 .
C10 H10C 0.9600 .
C11 N6 1.479(18) .
C11 H11A 0.9600 .
C11 H11B 0.9600 .
C11 H11C 0.9600 .
C21 C22 1.552(19) .
C21 H21A 0.9600 .
C21 H21B 0.9600 .
C21 H21C 0.9600 .
C22 O2 1.36(2) .
C22 C23 1.52(2) .
C22 H22 0.9800 .
C23 N1 1.44(2) .
C23 H23A 0.9700 .
C23 H23B 0.9700 .
C24 N1 1.510(19) .
C24 C25 1.52(2) .
C24 H24A 0.9700 .
C24 H24B 0.9700 .
C25 N2 1.523(19) .
C25 H25A 0.9700 .
C25 H25B 0.9700 .
C26 C27 1.466(18) .
C26 N2 1.47(2) .
C26 H26A 0.9700 .
C26 H26B 0.9700 .
C27 N3 1.47(2) .
C27 H27A 0.9700 .
C27 H27B 0.9700 .
C28 C29 1.337(18) .
C28 N3 1.494(15) .
C28 H28A 0.9700 .
C28 H28B 0.9700 .
C29 N1 1.473(19) .
C29 H29A 0.9700 .
C29 H29B 0.9700 .
C30 N2 1.544(19) .
C30 H30A 0.9600 .
C30 H30B 0.9600 .
C30 H30C 0.9600 .
C31 N3 1.447(16) .
C31 H31A 0.9600 .
C31 H31B 0.9600 .
C31 H31C 0.9600 .
N1 Mn1 2.121(11) .
N2 Mn1 2.119(16) .
N3 Mn1 2.112(13) .
N4 Mn2 2.154(10) .
N5 Mn2 2.071(13) .
N6 Mn2 2.132(13) .
O1 Mn1 1.784(8) .
O1 H1 0.9300 .
O2 Mn2 1.808(7) .
O2 H2A 0.9300 .
O3 Mn1 1.775(9) .
O3 Mn2 1.847(11) .
O4 Mn1 1.765(10) .
O4 Mn2 1.858(9) .
P1 F1 1.560(11) .
P1 F6 1.575(9) .
P1 F5 1.588(5) .
P1 F2 1.602(5) .
P1 F4 1.615(10) .
P1 F3 1.635(12) .
P2 F7 1.5534 .
P2 F11 1.5794 .
P2 F12 1.5805 .
P2 F10 1.5900 .
P2 F8 1.6022 .
P2 F9 1.6313 .
Mn1 Mn2 2.700(2) .
P3 F13 1.485(8) 3_755
P3 F13 1.485(8) 2_775
P3 F13 1.485(8) .
P3 F13 1.485(8) 4_575

loop_
_geom_torsion_atom_site_label_1
_geom_torsion_atom_site_label_2
_geom_torsion_atom_site_label_3
_geom_torsion_atom_site_label_4
_geom_torsion
O1 C2 C3 N4 -95.9(14)
C1 C2 C3 N4 149.8(16)
N4 C4 C5 N5 -54.1(17)
N5 C6 C7 N6 -47.8(16)
N6 C8 C9 N4 -47(2)
O2 C22 C23 N1 -83(2)
C21 C22 C23 N1 162.2(14)
N1 C24 C25 N2 -43.4(17)
N2 C26 C27 N3 -30(2)
N3 C28 C29 N1 -42(2)
C22 C23 N1 C29 172.9(14)
C22 C23 N1 C24 -69.6(17)
C22 C23 N1 Mn1 49.4(18)
C28 C29 N1 C23 -114.0(15)
C28 C29 N1 C24 133.8(15)
C28 C29 N1 Mn1 14.6(18)
C25 C24 N1 C23 174.7(14)
C25 C24 N1 C29 -71.8(16)
C25 C24 N1 Mn1 48.8(15)
C27 C26 N2 C25 -81.2(18)
C27 C26 N2 C30 153.7(16)
C27 C26 N2 Mn1 39.2(18)
C24 C25 N2 C26 133.3(14)
C24 C25 N2 C30 -104.2(17)
C24 C25 N2 Mn1 17.7(16)
C26 C27 N3 C31 -117.3(14)
C26 C27 N3 C28 120.8(13)
C26 C27 N3 Mn1 4.8(15)
C29 C28 N3 C31 166.3(17)
C29 C28 N3 C27 -74.8(18)
C29 C28 N3 Mn1 46.6(17)
C5 C4 N4 C3 -100.8(14)
C5 C4 N4 C9 138.9(13)
C5 C4 N4 Mn2 27.1(16)
C2 C3 N4 C4 -179.1(12)
C2 C3 N4 C9 -61.7(16)
C2 C3 N4 Mn2 58.5(14)
C8 C9 N4 C4 -66.6(17)
C8 C9 N4 C3 174.8(16)
C8 C9 N4 Mn2 47.5(18)
C4 C5 N5 C10 174.0(14)
C4 C5 N5 C6 -70.7(15)
C4 C5 N5 Mn2 52.5(13)
C7 C6 N5 C10 -110.1(13)
C7 C6 N5 C5 133.4(12)
C7 C6 N5 Mn2 17.2(15)
C6 C7 N6 C11 169.9(13)
C6 C7 N6 C8 -66.6(15)
C6 C7 N6 Mn2 53.7(13)
C9 C8 N6 C7 136.2(14)
C9 C8 N6 C11 -101.0(16)
C9 C8 N6 Mn2 21.3(16)
C1 C2 O1 Mn1 -163.2(12)
C3 C2 O1 Mn1 75.0(15)
C23 C22 O2 Mn2 62.5(18)
C21 C22 O2 Mn2 178.7(10)
Mn2 O4 Mn1 O3 1.6(4)
Mn2 O4 Mn1 O1 95.7(4)
Mn2 O4 Mn1 N3 -177.8(3)
Mn2 O4 Mn1 N1 -96.9(4)
Mn2 O3 Mn1 O4 -1.6(4)
Mn2 O3 Mn1 O1 -99.3(5)
Mn2 O3 Mn1 N2 173.1(4)
Mn2 O3 Mn1 N1 91.9(5)
C2 O1 Mn1 O4 -68.7(13)
C2 O1 Mn1 O3 17.9(13)
C2 O1 Mn1 N3 -164.0(13)
C2 O1 Mn1 N2 114.6(13)
C2 O1 Mn1 N1 158.0(14)
C2 O1 Mn1 Mn2 -25.0(13)
C31 N3 Mn1 O4 -53.4(9)
C27 N3 Mn1 O4 -172.4(9)
C28 N3 Mn1 O4 66.3(10)
C31 N3 Mn1 O1 44.3(10)
C27 N3 Mn1 O1 -74.8(10)
C28 N3 Mn1 O1 163.9(10)
C31 N3 Mn1 N2 131.9(10)
C27 N3 Mn1 N2 12.8(9)
C28 N3 Mn1 N2 -108.5(10)
C31 N3 Mn1 N1 -146.5(10)
C27 N3 Mn1 N1 94.4(9)
C28 N3 Mn1 N1 -26.9(9)
C31 N3 Mn1 Mn2 -55.6(10)
C27 N3 Mn1 Mn2 -174.7(7)
C28 N3 Mn1 Mn2 64.0(10)
C26 N2 Mn1 O3 153.6(10)
C25 N2 Mn1 O3 -90.8(10)
C30 N2 Mn1 O3 35.9(9)
C26 N2 Mn1 O1 59.2(10)
C25 N2 Mn1 O1 174.9(11)
C30 N2 Mn1 O1 -58.4(9)
C26 N2 Mn1 N3 -26.9(10)
C25 N2 Mn1 N3 88.8(10)
C30 N2 Mn1 N3 -144.5(9)
C26 N2 Mn1 N1 -108.7(10)
C25 N2 Mn1 N1 6.9(10)
C30 N2 Mn1 N1 133.6(9)
C26 N2 Mn1 Mn2 160.8(8)
C25 N2 Mn1 Mn2 -83.6(11)
C30 N2 Mn1 Mn2 43.1(10)
C23 N1 Mn1 O4 35.1(11)
C29 N1 Mn1 O4 -86.3(12)
C24 N1 Mn1 O4 152.1(10)
C23 N1 Mn1 O3 -51.4(11)
C29 N1 Mn1 O3 -172.9(11)
C24 N1 Mn1 O3 65.5(11)
C23 N1 Mn1 O1 168.8(14)
C29 N1 Mn1 O1 47(2)
C24 N1 Mn1 O1 -74.2(17)
C23 N1 Mn1 N3 130.3(12)
C29 N1 Mn1 N3 8.9(11)
C24 N1 Mn1 N3 -112.7(10)
C23 N1 Mn1 N2 -147.1(11)
C29 N1 Mn1 N2 91.5(12)
C24 N1 Mn1 N2 -30.1(10)
C23 N1 Mn1 Mn2 -8.1(11)
C29 N1 Mn1 Mn2 -129.6(11)
C24 N1 Mn1 Mn2 108.8(10)
C22 O2 Mn2 O3 21.3(12)
C22 O2 Mn2 O4 -60.9(12)
C22 O2 Mn2 N5 -156.6(12)
C22 O2 Mn2 N6 120.0(12)
C22 O2 Mn2 N4 164.6(14)
C22 O2 Mn2 Mn1 -19.8(12)
Mn1 O3 Mn2 O2 -96.8(4)
Mn1 O3 Mn2 O4 1.5(4)
Mn1 O3 Mn2 N6 174.5(4)
Mn1 O3 Mn2 N4 92.6(4)
Mn1 O4 Mn2 O2 93.3(5)
Mn1 O4 Mn2 O3 -1.6(4)
Mn1 O4 Mn2 N5 179.5(4)
Mn1 O4 Mn2 N4 -97.9(4)
C10 N5 Mn2 O2 42.4(10)
C5 N5 Mn2 O2 160.1(9)
C6 N5 Mn2 O2 -81.1(12)
C10 N5 Mn2 O4 -56.3(10)
C5 N5 Mn2 O4 61.4(8)
C6 N5 Mn2 O4 -179.8(11)
C10 N5 Mn2 N6 130.7(11)
C5 N5 Mn2 N6 -111.6(9)
C6 N5 Mn2 N6 7.2(11)
C10 N5 Mn2 N4 -147.6(11)
C5 N5 Mn2 N4 -29.8(8)
C6 N5 Mn2 N4 89.0(11)
C10 N5 Mn2 Mn1 -55.9(12)
C5 N5 Mn2 Mn1 61.9(9)
C6 N5 Mn2 Mn1 -179.4(9)
C7 N6 Mn2 O2 52.5(9)
C11 N6 Mn2 O2 -64.4(10)
C8 N6 Mn2 O2 172.3(11)
C7 N6 Mn2 O3 148.3(8)
C11 N6 Mn2 O3 31.5(10)
C8 N6 Mn2 O3 -91.8(10)
C7 N6 Mn2 N5 -33.0(9)
C11 N6 Mn2 N5 -149.9(10)
C8 N6 Mn2 N5 86.8(10)
C7 N6 Mn2 N4 -116.4(9)
C11 N6 Mn2 N4 126.8(10)
C8 N6 Mn2 N4 3.5(10)
C7 N6 Mn2 Mn1 153.8(7)
C11 N6 Mn2 Mn1 37.0(11)
C8 N6 Mn2 Mn1 -86.3(11)
C4 N4 Mn2 O2 42.0(18)
C3 N4 Mn2 O2 164.9(13)
C9 N4 Mn2 O2 -71.3(18)
C4 N4 Mn2 O3 -174.7(10)
C3 N4 Mn2 O3 -51.8(10)
C9 N4 Mn2 O3 72.0(12)
C4 N4 Mn2 O4 -93.2(11)
C3 N4 Mn2 O4 29.7(11)
C9 N4 Mn2 O4 153.5(12)
C4 N4 Mn2 N5 2.9(10)
C3 N4 Mn2 N5 125.8(11)
C9 N4 Mn2 N5 -110.4(12)
C4 N4 Mn2 N6 87.2(11)
C3 N4 Mn2 N6 -149.9(11)
C9 N4 Mn2 N6 -26.1(12)
C4 N4 Mn2 Mn1 -133.6(10)
C3 N4 Mn2 Mn1 -10.7(10)
C9 N4 Mn2 Mn1 113.1(11)
O4 Mn1 Mn2 O2 -93.5(4)
O3 Mn1 Mn2 O2 88.8(4)
O1 Mn1 Mn2 O2 175.2(5)
N3 Mn1 Mn2 O2 -90.2(5)
N2 Mn1 Mn2 O2 78.3(5)
N1 Mn1 Mn2 O2 -5.8(4)
O4 Mn1 Mn2 O3 177.7(6)
O1 Mn1 Mn2 O3 86.3(5)
N3 Mn1 Mn2 O3 -179.0(6)
N2 Mn1 Mn2 O3 -10.5(6)
N1 Mn1 Mn2 O3 -94.6(5)
O3 Mn1 Mn2 O4 -177.7(6)
O1 Mn1 Mn2 O4 -91.3(4)
N3 Mn1 Mn2 O4 3.3(5)
N2 Mn1 Mn2 O4 171.8(6)
N1 Mn1 Mn2 O4 87.7(4)
O4 Mn1 Mn2 N5 -0.7(6)
O3 Mn1 Mn2 N5 -178.4(6)
O1 Mn1 Mn2 N5 -92.1(6)
N3 Mn1 Mn2 N5 2.6(6)
N2 Mn1 Mn2 N5 171.1(8)
N1 Mn1 Mn2 N5 87.0(5)
O4 Mn1 Mn2 N6 169.3(6)
O3 Mn1 Mn2 N6 -8.4(6)
O1 Mn1 Mn2 N6 77.9(6)
N3 Mn1 Mn2 N6 172.6(8)
N2 Mn1 Mn2 N6 -18.9(7)
N1 Mn1 Mn2 N6 -103.0(5)
O4 Mn1 Mn2 N4 85.3(4)
O3 Mn1 Mn2 N4 -92.4(4)
O1 Mn1 Mn2 N4 -6.1(4)
N3 Mn1 Mn2 N4 88.6(5)
N2 Mn1 Mn2 N4 -102.9(6)
N1 Mn1 Mn2 N4 173.0(4)
